data_4129789
loop_
_publ_author_name
'Mo, Fanyang'
'Lim, Hee Nam'
'Dong, Guangbin'

_publ_section_title
;
 Bifunctional Ligand-Assisted Catalytic Ketone \a-Alkenylation with
 Internal Alkynes: Controlled Synthesis of Enones and Mechanistic Studies.
;
_journal_issue 49
_journal_name_full 'Journal of the American Chemical Society'
_journal_page_first 15518
_journal_page_last 15527
_journal_paper_doi 10.1021/jacs.5b10466
_journal_volume 137
_journal_year 2015
_chemical_formula_moiety '2 C18 H15 P, C14 H10, Rh, Cl'
_chemical_formula_sum 'C50 H40 Cl P2 Rh'
_chemical_formula_weight 841.12
_space_group_crystal_system monoclinic
_space_group_IT_number 15
_space_group_name_Hall '-I 2ya'
_space_group_name_H-M_alt 'I 1 2/a 1'
_atom_sites_solution_hydrogens geom
_audit_creation_method SHELXL-2013
_cell_angle_alpha 90
_cell_angle_beta 93.299(2)
_cell_angle_gamma 90
_cell_formula_units_Z 16
_cell_length_a 20.4234(8)
_cell_length_b 18.1345(7)
_cell_length_c 42.8120(17)
_cell_measurement_reflns_used 23647
_cell_measurement_temperature 100(2)
_cell_measurement_theta_max 27.5
_cell_measurement_theta_min 1.10
_cell_volume 15829.9(11)
_computing_cell_refinement 'CrystalClear (Rigaku Inc., 2008)'
_computing_data_collection 'CrystalClear (Rigaku Inc., 2008)'
_computing_data_reduction 'CrystalClear (Rigaku Inc., 2008)'
_computing_molecular_graphics 'XP SHELXTL/PC, Siemens Analytical'
_computing_publication_material 'XP SHELXTL/PC, Siemens Analytical'
_computing_structure_refinement 'SHELXL-2013 (Sheldrick, 2013)'
_computing_structure_solution
;

SIR97 - Altomare A., Burla M.C., Camalli M., Cascarano G.L., Giacovazzo C., 
Guagliardi A., Moliterni A.G.G., Polidori G.,Spagna R.
;
_diffrn_ambient_temperature 100(2)
_diffrn_measured_fraction_theta_full 0.998
_diffrn_measured_fraction_theta_max 0.999
_diffrn_measurement_device_type 'Rigaku AFC-12 with Saturn 724+ CCD'
_diffrn_measurement_method \w-scans
_diffrn_radiation_type MoK\a
_diffrn_radiation_wavelength 0.71075
_diffrn_reflns_av_R_equivalents 0.0692
_diffrn_reflns_av_unetI/netI 0.0480
_diffrn_reflns_Laue_measured_fraction_full 0.998
_diffrn_reflns_Laue_measured_fraction_max 0.999
_diffrn_reflns_limit_h_max 26
_diffrn_reflns_limit_h_min -26
_diffrn_reflns_limit_k_max 23
_diffrn_reflns_limit_k_min -23
_diffrn_reflns_limit_l_max 55
_diffrn_reflns_limit_l_min -55
_diffrn_reflns_number 122545
_diffrn_reflns_point_group_measured_fraction_full 0.998
_diffrn_reflns_point_group_measured_fraction_max 0.999
_diffrn_reflns_theta_full 25.242
_diffrn_reflns_theta_max 27.484
_diffrn_reflns_theta_min 3.007
_diffrn_source 'sealed tube'
_exptl_absorpt_coefficient_mu 0.615
_exptl_absorpt_correction_T_max 1.00
_exptl_absorpt_correction_T_min 0.814
_exptl_absorpt_correction_type multi-scan
_exptl_absorpt_process_details
;
Abscor. T. Higashi (2001). The Rigaku Corporation, Tokyo, Japan.
;
_exptl_crystal_colour yellow-orange
_exptl_crystal_density_diffrn 1.412
_exptl_crystal_description prisms
_exptl_crystal_F_000 6912
_exptl_crystal_size_max 0.150
_exptl_crystal_size_mid 0.110
_exptl_crystal_size_min 0.060
_refine_diff_density_max 0.689
_refine_diff_density_min -0.800
_refine_diff_density_rms 0.086
_refine_ls_extinction_method none
_refine_ls_goodness_of_fit_ref 1.083
_refine_ls_hydrogen_treatment constr
_refine_ls_matrix_type full
_refine_ls_number_parameters 975
_refine_ls_number_reflns 18149
_refine_ls_number_restraints 0
_refine_ls_restrained_S_all 1.083
_refine_ls_R_factor_all 0.0667
_refine_ls_R_factor_gt 0.0436
_refine_ls_shift/su_max 0.001
_refine_ls_shift/su_mean 0.000
_refine_ls_structure_factor_coef Fsqd
_refine_ls_weighting_details 'w=1/[\s^2^(Fo^2^)+(0.0430P)^2^+5.6267P] where P=(Fo^2^+2Fc^2^)/3'
_refine_ls_weighting_scheme calc
_refine_ls_wR_factor_gt 0.0941
_refine_ls_wR_factor_ref 0.1010
_reflns_Friedel_coverage 0.000
_reflns_number_gt 13177
_reflns_number_total 18149
_reflns_threshold_expression 'I > 2\s(I)'
_cod_data_source_file ja5b10466_si_006.cif
_cod_data_source_block shelx
_cod_original_sg_symbol_H-M 'I 2/a'
_cod_database_code 4129789
_shelx_space_group_comment
;
The symmetry employed for this shelxl refinement is uniquely defined
by the following loop, which should always be used as a source of
symmetry information in preference to the above space-group names.
They are only intended as comments.
;
_shelx_estimated_absorpt_t_min 0.913
_shelx_estimated_absorpt_t_max 0.964
_shelxl_version_number 2013-4

loop_
_space_group_symop_operation_xyz
'x, y, z'
'-x+1/2, y, -z'
'x+1/2, y+1/2, z+1/2'
'-x+1, y+1/2, -z+1/2'
'-x, -y, -z'
'x-1/2, -y, z'
'-x+1/2, -y+1/2, -z+1/2'
'x, -y+1/2, z+1/2'

loop_
_atom_site_label
_atom_site_type_symbol
_atom_site_fract_x
_atom_site_fract_y
_atom_site_fract_z
_atom_site_U_iso_or_equiv
_atom_site_adp_type
_atom_site_occupancy
_atom_site_site_symmetry_order
_atom_site_calc_flag
_atom_site_refinement_flags_posn
_atom_site_refinement_flags_adp
_atom_site_refinement_flags_occupancy
C1 C 0.37418(12) 0.06369(14) 0.19558(6) 0.0163(5) Uani 1 1 d . . .
C2 C 0.36240(13) 0.00293(14) 0.21437(6) 0.0201(6) Uani 1 1 d . . .
H2 H 0.3965 -0.0155 0.2283 0.024 Uiso 1 1 calc R U .
C3 C 0.30127(14) -0.03084(15) 0.21294(7) 0.0242(6) Uani 1 1 d . . .
H3 H 0.2940 -0.0731 0.2254 0.029 Uiso 1 1 calc R U .
C4 C 0.25112(14) -0.00310(16) 0.19346(7) 0.0265(7) Uani 1 1 d . . .
H4 H 0.2089 -0.0251 0.1931 0.032 Uiso 1 1 calc R U .
C5 C 0.26224(14) 0.05703(15) 0.17435(7) 0.0264(7) Uani 1 1 d . . .
H5 H 0.2279 0.0758 0.1607 0.032 Uiso 1 1 calc R U .
C6 C 0.32389(13) 0.08942(14) 0.17535(7) 0.0216(6) Uani 1 1 d . . .
H6 H 0.3317 0.1299 0.1620 0.026 Uiso 1 1 calc R U .
C7 C 0.44556(12) 0.19622(14) 0.18095(6) 0.0170(5) Uani 1 1 d . . .
C8 C 0.39808(13) 0.24393(14) 0.19150(6) 0.0209(6) Uani 1 1 d . . .
H8 H 0.3673 0.2262 0.2055 0.025 Uiso 1 1 calc R U .
C9 C 0.39506(14) 0.31710(15) 0.18185(7) 0.0257(7) Uani 1 1 d . . .
H9 H 0.3631 0.3492 0.1896 0.031 Uiso 1 1 calc R U .
C10 C 0.43866(15) 0.34293(15) 0.16094(7) 0.0268(7) Uani 1 1 d . . .
H10 H 0.4361 0.3926 0.1540 0.032 Uiso 1 1 calc R U .
C11 C 0.48597(16) 0.29673(15) 0.15013(7) 0.0310(7) Uani 1 1 d . . .
H11 H 0.5162 0.3147 0.1359 0.037 Uiso 1 1 calc R U .
C12 C 0.48944(14) 0.22369(15) 0.16008(7) 0.0248(6) Uani 1 1 d . . .
H12 H 0.5222 0.1922 0.1526 0.030 Uiso 1 1 calc R U .
C13 C 0.49821(13) 0.05487(14) 0.16743(6) 0.0180(6) Uani 1 1 d . . .
C14 C 0.46527(14) 0.02252(14) 0.14175(6) 0.0211(6) Uani 1 1 d . . .
H14 H 0.4187 0.0222 0.1403 0.025 Uiso 1 1 calc R U .
C15 C 0.49923(15) -0.00931(15) 0.11814(7) 0.0267(7) Uani 1 1 d . . .
H15 H 0.4759 -0.0319 0.1008 0.032 Uiso 1 1 calc R U .
C16 C 0.56695(16) -0.00834(19) 0.11971(7) 0.0387(8) Uani 1 1 d . . .
H16 H 0.5904 -0.0302 0.1036 0.046 Uiso 1 1 calc R U .
C17 C 0.60035(16) 0.0247(2) 0.14490(8) 0.0493(10) Uani 1 1 d . . .
H17 H 0.6469 0.0268 0.1458 0.059 Uiso 1 1 calc R U .
C18 C 0.56639(15) 0.05485(19) 0.16903(7) 0.0375(8) Uani 1 1 d . . .
H18 H 0.5899 0.0756 0.1867 0.045 Uiso 1 1 calc R U .
C19 C 0.63003(12) 0.04856(13) 0.30653(6) 0.0161(5) Uani 1 1 d . . .
C20 C 0.66720(12) 0.02850(13) 0.28141(6) 0.0176(5) Uani 1 1 d . . .
H20 H 0.6525 0.0412 0.2607 0.021 Uiso 1 1 calc R U .
C21 C 0.72555(13) -0.00999(14) 0.28678(7) 0.0193(6) Uani 1 1 d . . .
H21 H 0.7504 -0.0237 0.2696 0.023 Uiso 1 1 calc R U .
C22 C 0.74773(13) -0.02849(14) 0.31678(7) 0.0216(6) Uani 1 1 d . . .
H22 H 0.7882 -0.0538 0.3203 0.026 Uiso 1 1 calc R U .
C23 C 0.71030(14) -0.00980(14) 0.34187(7) 0.0232(6) Uani 1 1 d . . .
H23 H 0.7250 -0.0231 0.3626 0.028 Uiso 1 1 calc R U .
C24 C 0.65203(14) 0.02799(14) 0.33668(6) 0.0207(6) Uani 1 1 d . . .
H24 H 0.6266 0.0401 0.3539 0.025 Uiso 1 1 calc R U .
C25 C 0.50076(13) 0.06959(14) 0.32845(6) 0.0175(6) Uani 1 1 d . . .
C26 C 0.49423(14) 0.10236(15) 0.35740(7) 0.0245(6) Uani 1 1 d . . .
H26 H 0.5189 0.1454 0.3628 0.029 Uiso 1 1 calc R U .
C27 C 0.45225(15) 0.07338(17) 0.37866(7) 0.0293(7) Uani 1 1 d . . .
H27 H 0.4481 0.0967 0.3983 0.035 Uiso 1 1 calc R U .
C28 C 0.41634(15) 0.01022(17) 0.37113(7) 0.0312(7) Uani 1 1 d . . .
H28 H 0.3874 -0.0098 0.3855 0.037 Uiso 1 1 calc R U .
C29 C 0.42320(15) -0.02316(17) 0.34250(7) 0.0319(7) Uani 1 1 d . . .
H29 H 0.3993 -0.0669 0.3374 0.038 Uiso 1 1 calc R U .
C30 C 0.46438(14) 0.00611(15) 0.32112(7) 0.0248(6) Uani 1 1 d . . .
H30 H 0.4679 -0.0171 0.3014 0.030 Uiso 1 1 calc R U .
C31 C 0.58057(13) 0.19486(13) 0.31464(6) 0.0173(6) Uani 1 1 d . . .
C32 C 0.64582(13) 0.21407(14) 0.32084(6) 0.0203(6) Uani 1 1 d . . .
H32 H 0.6791 0.1781 0.3187 0.024 Uiso 1 1 calc R U .
C33 C 0.66315(15) 0.28542(15) 0.33015(7) 0.0267(7) Uani 1 1 d . . .
H33 H 0.7080 0.2976 0.3346 0.032 Uiso 1 1 calc R U .
C34 C 0.61547(15) 0.33822(15) 0.33296(7) 0.0262(7) Uani 1 1 d . . .
H34 H 0.6275 0.3871 0.3389 0.031 Uiso 1 1 calc R U .
C35 C 0.54991(15) 0.32014(15) 0.32713(7) 0.0265(7) Uani 1 1 d . . .
H35 H 0.5170 0.3566 0.3291 0.032 Uiso 1 1 calc R U .
C36 C 0.53243(14) 0.24895(14) 0.31851(6) 0.0218(6) Uani 1 1 d . . .
H36 H 0.4874 0.2365 0.3152 0.026 Uiso 1 1 calc R U .
C37 C 0.58104(12) 0.25387(13) 0.23498(6) 0.0144(5) Uani 1 1 d . . .
C38 C 0.63849(13) 0.21573(14) 0.22853(6) 0.0187(6) Uani 1 1 d . . .
H38 H 0.6395 0.1635 0.2302 0.022 Uiso 1 1 calc R U .
C39 C 0.69335(14) 0.25276(15) 0.21979(7) 0.0233(6) Uani 1 1 d . . .
H39 H 0.7320 0.2262 0.2156 0.028 Uiso 1 1 calc R U .
C40 C 0.69204(14) 0.32930(15) 0.21705(7) 0.0234(6) Uani 1 1 d . . .
H40 H 0.7297 0.3553 0.2111 0.028 Uiso 1 1 calc R U .
C41 C 0.63519(14) 0.36728(15) 0.22317(7) 0.0210(6) Uani 1 1 d . . .
H41 H 0.6342 0.4195 0.2212 0.025 Uiso 1 1 calc R U .
C42 C 0.58020(13) 0.33063(13) 0.23202(6) 0.0191(6) Uani 1 1 d . . .
H42 H 0.5417 0.3575 0.2361 0.023 Uiso 1 1 calc R U .
C43 C 0.52430(13) 0.21488(13) 0.24508(6) 0.0145(5) Uani 1 1 d . . .
C44 C 0.46868(12) 0.20616(12) 0.25519(6) 0.0125(5) Uani 1 1 d . . .
C45 C 0.40694(12) 0.23058(13) 0.26645(6) 0.0161(5) Uani 1 1 d . . .
C46 C 0.35891(14) 0.18124(14) 0.27533(7) 0.0212(6) Uani 1 1 d . . .
H46 H 0.3665 0.1297 0.2742 0.025 Uiso 1 1 calc R U .
C47 C 0.30030(14) 0.20718(15) 0.28572(7) 0.0283(7) Uani 1 1 d . . .
H47 H 0.2675 0.1733 0.2914 0.034 Uiso 1 1 calc R U .
C48 C 0.28916(15) 0.28203(16) 0.28790(8) 0.0323(8) Uani 1 1 d . . .
H48 H 0.2491 0.2996 0.2953 0.039 Uiso 1 1 calc R U .
C49 C 0.33641(15) 0.33124(16) 0.27929(8) 0.0314(8) Uani 1 1 d . . .
H49 H 0.3287 0.3827 0.2808 0.038 Uiso 1 1 calc R U .
C50 C 0.39469(13) 0.30615(14) 0.26847(7) 0.0230(6) Uani 1 1 d . . .
H50 H 0.4267 0.3405 0.2624 0.028 Uiso 1 1 calc R U .
C51 C 0.38532(13) 0.19633(14) 0.05438(6) 0.0177(6) Uani 1 1 d . . .
C52 C 0.40399(14) 0.25345(14) 0.03500(7) 0.0244(6) Uani 1 1 d . . .
H52 H 0.3736 0.2723 0.0194 0.029 Uiso 1 1 calc R U .
C53 C 0.46689(14) 0.28307(15) 0.03839(7) 0.0282(7) Uani 1 1 d . . .
H53 H 0.4788 0.3226 0.0253 0.034 Uiso 1 1 calc R U .
C54 C 0.51213(14) 0.25550(15) 0.06060(7) 0.0259(7) Uani 1 1 d . . .
H54 H 0.5552 0.2753 0.0626 0.031 Uiso 1 1 calc R U .
C55 C 0.49408(14) 0.19879(15) 0.07995(7) 0.0246(6) Uani 1 1 d . . .
H55 H 0.5250 0.1795 0.0953 0.029 Uiso 1 1 calc R U .
C56 C 0.43116(13) 0.16991(15) 0.07712(6) 0.0214(6) Uani 1 1 d . . .
H56 H 0.4191 0.1317 0.0908 0.026 Uiso 1 1 calc R U .
C57 C 0.30799(13) 0.06962(14) 0.06835(6) 0.0177(6) Uani 1 1 d . . .
C58 C 0.35284(13) 0.01946(14) 0.05733(6) 0.0199(6) Uani 1 1 d . . .
H58 H 0.3829 0.0351 0.0426 0.024 Uiso 1 1 calc R U .
C59 C 0.35411(14) -0.05290(14) 0.06765(6) 0.0224(6) Uani 1 1 d . . .
H59 H 0.3845 -0.0867 0.0597 0.027 Uiso 1 1 calc R U .
C60 C 0.31145(15) -0.07608(15) 0.08953(7) 0.0260(7) Uani 1 1 d . . .
H60 H 0.3128 -0.1255 0.0969 0.031 Uiso 1 1 calc R U .
C61 C 0.26690(16) -0.02664(16) 0.10052(7) 0.0331(7) Uani 1 1 d . . .
H61 H 0.2372 -0.0424 0.1155 0.040 Uiso 1 1 calc R U .
C62 C 0.26484(15) 0.04572(15) 0.09007(7) 0.0274(7) Uani 1 1 d . . .
H62 H 0.2338 0.0791 0.0978 0.033 Uiso 1 1 calc R U .
C63 C 0.25826(13) 0.21515(13) 0.07897(6) 0.0187(6) Uani 1 1 d . . .
C64 C 0.28832(14) 0.23869(14) 0.10716(6) 0.0202(6) Uani 1 1 d . . .
H64 H 0.3338 0.2297 0.1115 0.024 Uiso 1 1 calc R U .
C65 C 0.25280(14) 0.27504(15) 0.12904(7) 0.0256(6) Uani 1 1 d . . .
H65 H 0.2738 0.2902 0.1484 0.031 Uiso 1 1 calc R U .
C66 C 0.18651(15) 0.28935(17) 0.12279(8) 0.0333(8) Uani 1 1 d . . .
H66 H 0.1620 0.3142 0.1378 0.040 Uiso 1 1 calc R U .
C67 C 0.15636(15) 0.26720(19) 0.09460(8) 0.0439(9) Uani 1 1 d . . .
H67 H 0.1111 0.2772 0.0902 0.053 Uiso 1 1 calc R U .
C68 C 0.19186(15) 0.23051(17) 0.07282(8) 0.0365(8) Uani 1 1 d . . .
H68 H 0.1708 0.2156 0.0535 0.044 Uiso 1 1 calc R U .
C69 C 0.16471(13) 0.01999(13) 0.01827(6) 0.0160(5) Uani 1 1 d . . .
C70 C 0.10953(13) 0.06235(14) 0.02355(6) 0.0202(6) Uani 1 1 d . . .
H70 H 0.1110 0.1143 0.0208 0.024 Uiso 1 1 calc R U .
C71 C 0.05256(14) 0.02951(15) 0.03278(7) 0.0245(6) Uani 1 1 d . . .
H71 H 0.0151 0.0589 0.0361 0.029 Uiso 1 1 calc R U .
C72 C 0.05013(14) -0.04615(16) 0.03722(7) 0.0267(7) Uani 1 1 d . . .
H72 H 0.0110 -0.0688 0.0435 0.032 Uiso 1 1 calc R U .
C73 C 0.10534(14) -0.08855(15) 0.03248(7) 0.0250(6) Uani 1 1 d . . .
H73 H 0.1039 -0.1404 0.0357 0.030 Uiso 1 1 calc R U .
C74 C 0.16219(14) -0.05615(14) 0.02319(6) 0.0204(6) Uani 1 1 d . . .
H74 H 0.1997 -0.0857 0.0201 0.024 Uiso 1 1 calc R U .
C75 C 0.22278(12) 0.05219(12) 0.00603(6) 0.0151(5) Uani 1 1 d . . .
C76 C 0.86953(13) 0.28551(13) 0.05716(6) 0.0156(5) Uani 1 1 d . . .
C77 C 0.90432(14) 0.26638(14) 0.03126(7) 0.0243(6) Uani 1 1 d . . .
H77 H 0.8881 0.2804 0.0109 0.029 Uiso 1 1 calc R U .
C78 C 0.96270(14) 0.22692(15) 0.03512(7) 0.0273(7) Uani 1 1 d . . .
H78 H 0.9859 0.2138 0.0173 0.033 Uiso 1 1 calc R U .
C79 C 0.98695(14) 0.20681(15) 0.06451(7) 0.0265(7) Uani 1 1 d . . .
H79 H 1.0272 0.1806 0.0670 0.032 Uiso 1 1 calc R U .
C80 C 0.95242(14) 0.22491(15) 0.09055(7) 0.0241(6) Uani 1 1 d . . .
H80 H 0.9687 0.2104 0.1109 0.029 Uiso 1 1 calc R U .
C81 C 0.89424(13) 0.26408(13) 0.08677(6) 0.0189(6) Uani 1 1 d . . .
H81 H 0.8709 0.2765 0.1046 0.023 Uiso 1 1 calc R U .
C82 C 0.82305(13) 0.43267(14) 0.06666(6) 0.0176(6) Uani 1 1 d . . .
C83 C 0.88845(14) 0.44881(14) 0.07377(6) 0.0210(6) Uani 1 1 d . . .
H83 H 0.9204 0.4110 0.0729 0.025 Uiso 1 1 calc R U .
C84 C 0.90788(15) 0.52035(15) 0.08228(7) 0.0268(7) Uani 1 1 d . . .
H84 H 0.9528 0.5305 0.0874 0.032 Uiso 1 1 calc R U .
C85 C 0.86215(16) 0.57624(15) 0.08326(7) 0.0276(7) Uani 1 1 d . . .
H85 H 0.8755 0.6250 0.0886 0.033 Uiso 1 1 calc R U .
C86 C 0.79645(16) 0.56029(15) 0.07631(7) 0.0269(7) Uani 1 1 d . . .
H86 H 0.7647 0.5985 0.0769 0.032 Uiso 1 1 calc R U .
C87 C 0.77681(14) 0.48990(14) 0.06857(6) 0.0225(6) Uani 1 1 d . . .
H87 H 0.7315 0.4797 0.0645 0.027 Uiso 1 1 calc R U .
C88 C 0.74324(12) 0.30753(14) 0.08169(6) 0.0172(5) Uani 1 1 d . . .
C89 C 0.73457(15) 0.34563(15) 0.10945(7) 0.0255(7) Uani 1 1 d . . .
H89 H 0.7552 0.3921 0.1129 0.031 Uiso 1 1 calc R U .
C90 C 0.69602(15) 0.31632(17) 0.13220(7) 0.0306(7) Uani 1 1 d . . .
H90 H 0.6903 0.3429 0.1510 0.037 Uiso 1 1 calc R U .
C91 C 0.66605(14) 0.24845(17) 0.12748(7) 0.0290(7) Uani 1 1 d . . .
H91 H 0.6398 0.2283 0.1430 0.035 Uiso 1 1 calc R U .
C92 C 0.67444(14) 0.21004(16) 0.10002(7) 0.0285(7) Uani 1 1 d . . .
H92 H 0.6542 0.1632 0.0968 0.034 Uiso 1 1 calc R U .
C93 C 0.71211(13) 0.23954(15) 0.07720(7) 0.0230(6) Uani 1 1 d . . .
H93 H 0.7168 0.2132 0.0583 0.028 Uiso 1 1 calc R U .
C94 C 0.66024(13) 0.48347(14) 0.01308(6) 0.0179(6) Uani 1 1 d . . .
C95 C 0.61024(16) 0.44035(17) 0.02448(8) 0.0324(8) Uani 1 1 d . . .
H95 H 0.6148 0.3882 0.0252 0.039 Uiso 1 1 calc R U .
C96 C 0.55436(17) 0.47301(19) 0.03467(8) 0.0458(10) Uani 1 1 d . . .
H96 H 0.5205 0.4432 0.0423 0.055 Uiso 1 1 calc R U .
C97 C 0.54725(16) 0.54885(18) 0.03381(8) 0.0370(8) Uani 1 1 d . . .
H97 H 0.5085 0.5712 0.0406 0.044 Uiso 1 1 calc R U .
C98 C 0.59670(16) 0.59161(16) 0.02302(7) 0.0311(7) Uani 1 1 d . . .
H98 H 0.5924 0.6438 0.0229 0.037 Uiso 1 1 calc R U .
C99 C 0.65260(15) 0.55957(15) 0.01234(7) 0.0275(7) Uani 1 1 d . . .
H99 H 0.6859 0.5897 0.0045 0.033 Uiso 1 1 calc R U .
C100 C 0.72066(12) 0.45100(13) 0.00404(6) 0.0148(5) Uani 1 1 d . . .
Cl1 Cl 0.52729(3) -0.02417(3) 0.24302(2) 0.02114(14) Uani 1 1 d . . .
Cl2 Cl 0.2500 0.28953(5) 0.0000 0.0393(3) Uani 1 2 d S T P
Cl3 Cl 0.7500 0.21310(5) 0.0000 0.0265(2) Uani 1 2 d S T P
P1 P 0.45660(3) 0.10385(4) 0.19800(2) 0.01464(14) Uani 1 1 d . . .
P2 P 0.55552(3) 0.10400(3) 0.29920(2) 0.01420(14) Uani 1 1 d . . .
P3 P 0.30102(3) 0.16130(4) 0.05029(2) 0.01652(15) Uani 1 1 d . . .
P4 P 0.79561(3) 0.34235(4) 0.05147(2) 0.01548(15) Uani 1 1 d . . .
Rh1 Rh 0.50805(2) 0.10253(2) 0.24803(2) 0.01221(6) Uani 1 1 d . . .
Rh2 Rh 0.2500 0.16127(2) 0.0000 0.01554(7) Uani 1 2 d S T P
Rh3 Rh 0.7500 0.34219(2) 0.0000 0.01524(7) Uani 1 2 d S T P

loop_
_atom_site_aniso_label
_atom_site_aniso_U_11
_atom_site_aniso_U_22
_atom_site_aniso_U_33
_atom_site_aniso_U_23
_atom_site_aniso_U_13
_atom_site_aniso_U_12
C1 0.0133(13) 0.0185(13) 0.0169(14) -0.0051(11) 0.0010(11) -0.0004(10)
C2 0.0175(14) 0.0238(14) 0.0188(14) -0.0014(11) 0.0002(11) 0.0005(11)
C3 0.0208(15) 0.0275(15) 0.0246(15) 0.0000(12) 0.0031(12) -0.0058(12)
C4 0.0163(14) 0.0372(17) 0.0256(16) -0.0076(13) -0.0025(12) -0.0085(12)
C5 0.0191(15) 0.0332(16) 0.0261(16) -0.0048(13) -0.0050(12) -0.0018(12)
C6 0.0199(14) 0.0228(14) 0.0216(15) 0.0005(12) -0.0020(12) 0.0001(11)
C7 0.0135(13) 0.0196(13) 0.0174(14) 0.0017(11) -0.0043(11) -0.0031(10)
C8 0.0186(14) 0.0232(14) 0.0205(15) 0.0020(11) -0.0024(11) 0.0012(11)
C9 0.0247(16) 0.0224(15) 0.0289(17) -0.0009(13) -0.0061(13) 0.0065(12)
C10 0.0359(18) 0.0184(14) 0.0251(17) 0.0044(12) -0.0073(14) -0.0016(12)
C11 0.0371(19) 0.0291(16) 0.0272(17) 0.0062(13) 0.0063(14) -0.0076(14)
C12 0.0279(16) 0.0261(15) 0.0207(15) 0.0022(12) 0.0030(13) 0.0009(12)
C13 0.0186(14) 0.0218(14) 0.0136(13) 0.0008(11) -0.0001(11) 0.0047(11)
C14 0.0210(14) 0.0202(14) 0.0219(15) -0.0028(12) 0.0004(12) -0.0003(11)
C15 0.0297(17) 0.0316(16) 0.0187(15) -0.0062(12) 0.0000(12) 0.0067(13)
C16 0.0347(19) 0.064(2) 0.0166(15) -0.0088(15) 0.0000(14) 0.0230(17)
C17 0.0208(17) 0.102(3) 0.0252(18) -0.0093(19) -0.0011(14) 0.0234(19)
C18 0.0209(16) 0.073(2) 0.0179(16) -0.0084(16) -0.0052(13) 0.0114(16)
C19 0.0140(13) 0.0132(12) 0.0210(14) 0.0002(11) -0.0016(11) -0.0029(10)
C20 0.0164(13) 0.0170(13) 0.0192(14) 0.0037(11) -0.0001(11) -0.0002(10)
C21 0.0150(13) 0.0190(13) 0.0242(15) -0.0002(11) 0.0040(11) -0.0015(10)
C22 0.0158(14) 0.0180(14) 0.0299(16) -0.0008(12) -0.0075(12) 0.0029(11)
C23 0.0291(16) 0.0214(14) 0.0180(14) -0.0015(12) -0.0070(12) 0.0043(12)
C24 0.0257(15) 0.0204(14) 0.0158(13) -0.0008(11) -0.0007(11) 0.0025(11)
C25 0.0163(14) 0.0202(13) 0.0157(14) 0.0052(11) -0.0004(11) 0.0049(11)
C26 0.0249(15) 0.0293(15) 0.0193(15) -0.0011(12) 0.0005(12) -0.0001(12)
C27 0.0281(17) 0.0407(18) 0.0197(15) 0.0019(13) 0.0056(13) 0.0070(14)
C28 0.0236(16) 0.0449(19) 0.0257(16) 0.0141(14) 0.0075(13) 0.0052(14)
C29 0.0278(17) 0.0376(18) 0.0305(17) 0.0079(14) 0.0024(14) -0.0093(14)
C30 0.0253(16) 0.0273(15) 0.0218(15) 0.0015(12) 0.0031(12) -0.0032(12)
C31 0.0221(15) 0.0168(13) 0.0131(13) 0.0004(10) 0.0013(11) -0.0006(11)
C32 0.0200(14) 0.0202(14) 0.0208(15) -0.0046(11) 0.0028(12) -0.0002(11)
C33 0.0256(16) 0.0262(15) 0.0285(17) -0.0054(13) 0.0052(13) -0.0069(12)
C34 0.0394(19) 0.0182(14) 0.0210(16) -0.0020(12) 0.0014(14) -0.0046(13)
C35 0.0390(19) 0.0192(14) 0.0207(15) -0.0030(12) -0.0022(13) 0.0107(13)
C36 0.0236(15) 0.0246(14) 0.0169(14) -0.0031(11) -0.0018(12) 0.0037(12)
C37 0.0151(13) 0.0166(13) 0.0112(12) -0.0001(10) -0.0014(10) -0.0023(10)
C38 0.0192(14) 0.0156(13) 0.0215(14) 0.0003(11) 0.0020(11) 0.0020(11)
C39 0.0183(15) 0.0267(15) 0.0253(16) -0.0017(12) 0.0054(12) 0.0008(11)
C40 0.0217(15) 0.0262(15) 0.0227(15) -0.0014(12) 0.0050(12) -0.0105(12)
C41 0.0250(16) 0.0166(13) 0.0216(15) 0.0010(11) 0.0025(12) -0.0034(11)
C42 0.0199(14) 0.0160(13) 0.0212(15) -0.0004(11) 0.0007(11) 0.0040(11)
C43 0.0177(13) 0.0113(12) 0.0146(13) -0.0011(10) 0.0010(11) 0.0070(10)
C44 0.0134(13) 0.0082(11) 0.0159(13) -0.0015(10) -0.0005(10) 0.0023(9)
C45 0.0131(13) 0.0184(13) 0.0170(13) 0.0001(11) 0.0014(10) 0.0007(10)
C46 0.0243(15) 0.0148(13) 0.0249(15) 0.0012(11) 0.0056(12) -0.0014(11)
C47 0.0194(15) 0.0260(16) 0.0407(19) 0.0028(14) 0.0122(14) -0.0057(12)
C48 0.0212(16) 0.0293(16) 0.048(2) -0.0017(15) 0.0157(15) 0.0048(13)
C49 0.0282(18) 0.0193(15) 0.048(2) 0.0013(14) 0.0125(15) 0.0069(13)
C50 0.0179(15) 0.0167(13) 0.0351(17) 0.0005(12) 0.0075(13) 0.0011(11)
C51 0.0179(14) 0.0181(13) 0.0171(14) -0.0047(11) -0.0008(11) 0.0023(11)
C52 0.0240(16) 0.0217(14) 0.0266(16) -0.0008(12) -0.0064(13) -0.0020(12)
C53 0.0263(16) 0.0235(15) 0.0347(18) 0.0004(13) 0.0005(14) -0.0062(12)
C54 0.0190(15) 0.0292(15) 0.0296(17) -0.0083(13) 0.0029(13) -0.0044(12)
C55 0.0197(15) 0.0325(16) 0.0209(15) -0.0074(12) -0.0043(12) 0.0034(12)
C56 0.0207(15) 0.0273(15) 0.0162(14) -0.0009(12) -0.0006(11) 0.0035(12)
C57 0.0198(14) 0.0183(13) 0.0142(13) 0.0000(11) -0.0061(11) 0.0022(11)
C58 0.0184(14) 0.0224(14) 0.0185(14) 0.0001(11) -0.0031(11) 0.0013(11)
C59 0.0239(15) 0.0225(14) 0.0200(15) -0.0004(12) -0.0057(12) 0.0041(12)
C60 0.0361(18) 0.0189(14) 0.0222(16) 0.0043(12) -0.0041(13) -0.0008(12)
C61 0.042(2) 0.0296(17) 0.0293(17) 0.0039(14) 0.0122(15) -0.0060(14)
C62 0.0301(17) 0.0254(15) 0.0273(17) -0.0026(13) 0.0070(13) 0.0025(12)
C63 0.0186(14) 0.0142(13) 0.0230(15) -0.0025(11) -0.0019(11) 0.0017(11)
C64 0.0200(14) 0.0208(14) 0.0194(14) -0.0011(11) -0.0029(11) 0.0015(11)
C65 0.0263(16) 0.0302(16) 0.0200(15) -0.0058(12) -0.0027(12) 0.0018(13)
C66 0.0264(17) 0.0392(18) 0.0344(19) -0.0155(15) 0.0038(14) 0.0061(14)
C67 0.0168(16) 0.063(2) 0.050(2) -0.0314(19) -0.0099(15) 0.0091(15)
C68 0.0214(16) 0.0452(19) 0.041(2) -0.0250(16) -0.0105(14) 0.0060(14)
C69 0.0193(14) 0.0150(13) 0.0137(13) 0.0000(10) -0.0002(11) -0.0018(10)
C70 0.0228(15) 0.0176(14) 0.0202(14) 0.0004(11) 0.0006(12) 0.0031(11)
C71 0.0211(15) 0.0308(16) 0.0218(15) -0.0017(12) 0.0022(12) 0.0033(12)
C72 0.0219(16) 0.0357(17) 0.0229(16) 0.0037(13) 0.0050(13) -0.0061(13)
C73 0.0285(16) 0.0180(14) 0.0283(17) 0.0047(12) 0.0004(13) -0.0030(12)
C74 0.0208(15) 0.0175(13) 0.0230(15) 0.0025(11) 0.0026(12) 0.0019(11)
C75 0.0184(13) 0.0098(12) 0.0168(14) 0.0005(10) -0.0002(11) -0.0021(10)
C76 0.0194(14) 0.0112(12) 0.0162(13) 0.0004(10) 0.0004(11) 0.0010(10)
C77 0.0317(17) 0.0238(15) 0.0177(14) 0.0026(12) 0.0028(12) 0.0060(12)
C78 0.0270(16) 0.0303(16) 0.0254(16) -0.0016(13) 0.0092(13) 0.0066(13)
C79 0.0202(15) 0.0228(15) 0.0363(18) -0.0038(13) -0.0002(13) 0.0034(12)
C80 0.0257(16) 0.0262(15) 0.0197(15) 0.0016(12) -0.0056(12) 0.0013(12)
C81 0.0210(14) 0.0189(13) 0.0170(14) -0.0004(11) 0.0016(11) 0.0014(11)
C82 0.0237(15) 0.0170(13) 0.0117(13) -0.0018(10) -0.0026(11) -0.0009(11)
C83 0.0259(16) 0.0193(14) 0.0181(14) -0.0003(11) 0.0050(12) 0.0004(11)
C84 0.0280(16) 0.0271(15) 0.0256(16) -0.0034(13) 0.0046(13) -0.0090(13)
C85 0.043(2) 0.0184(14) 0.0207(16) -0.0007(12) -0.0009(14) -0.0065(13)
C86 0.0390(19) 0.0214(15) 0.0192(15) -0.0038(12) -0.0063(13) 0.0102(13)
C87 0.0254(15) 0.0252(15) 0.0161(14) -0.0040(12) -0.0040(12) 0.0025(12)
C88 0.0141(13) 0.0217(14) 0.0155(13) 0.0020(11) -0.0024(11) 0.0055(11)
C89 0.0293(17) 0.0279(16) 0.0194(16) -0.0017(12) 0.0016(13) 0.0032(12)
C90 0.0258(17) 0.0454(19) 0.0213(16) -0.0031(14) 0.0078(13) 0.0072(14)
C91 0.0165(15) 0.0456(18) 0.0254(17) 0.0084(14) 0.0058(13) 0.0027(13)
C92 0.0225(16) 0.0333(17) 0.0293(17) 0.0059(14) -0.0027(13) -0.0032(13)
C93 0.0212(15) 0.0273(15) 0.0206(15) 0.0013(12) 0.0001(12) -0.0003(12)
C94 0.0190(14) 0.0225(14) 0.0123(13) 0.0004(11) 0.0013(11) -0.0004(11)
C95 0.0327(18) 0.0295(17) 0.0364(19) -0.0072(14) 0.0133(15) -0.0092(14)
C96 0.035(2) 0.053(2) 0.052(2) -0.0218(18) 0.0250(18) -0.0235(17)
C97 0.0234(17) 0.054(2) 0.0336(19) -0.0115(16) 0.0060(14) 0.0072(15)
C98 0.0339(18) 0.0302(17) 0.0294(17) 0.0030(13) 0.0045(14) 0.0114(14)
C99 0.0294(17) 0.0228(15) 0.0312(17) 0.0081(13) 0.0093(14) 0.0051(12)
C100 0.0194(13) 0.0115(12) 0.0135(13) 0.0002(10) 0.0006(10) 0.0023(10)
Cl1 0.0218(3) 0.0131(3) 0.0280(4) -0.0027(3) -0.0027(3) 0.0026(3)
Cl2 0.0397(7) 0.0113(5) 0.0634(9) 0.000 -0.0277(6) 0.000
Cl3 0.0492(7) 0.0119(4) 0.0183(5) 0.000 0.0015(5) 0.000
P1 0.0129(3) 0.0169(3) 0.0140(3) -0.0006(3) 0.0000(3) 0.0008(3)
P2 0.0141(3) 0.0142(3) 0.0142(3) -0.0002(3) 0.0002(3) 0.0005(3)
P3 0.0169(4) 0.0153(3) 0.0170(4) -0.0021(3) -0.0024(3) 0.0014(3)
P4 0.0192(4) 0.0146(3) 0.0125(4) -0.0003(3) 0.0000(3) 0.0015(3)
Rh1 0.01183(10) 0.01148(10) 0.01326(11) -0.00036(8) 0.00033(8) 0.00075(8)
Rh2 0.01703(16) 0.01099(14) 0.01797(16) 0.000 -0.00437(12) 0.000
Rh3 0.02211(17) 0.01127(14) 0.01212(15) 0.000 -0.00108(12) 0.000

loop_
_atom_type_symbol
_atom_type_description
_atom_type_scat_dispersion_real
_atom_type_scat_dispersion_imag
_atom_type_scat_source
C C 0.0033 0.0016 'International Tables Vol C Tables 4.2.6.8 and 6.1.1.4'
H H 0.0000 0.0000 'International Tables Vol C Tables 4.2.6.8 and 6.1.1.4'
Cl Cl 0.1484 0.1585 'International Tables Vol C Tables 4.2.6.8 and 6.1.1.4'
P P 0.1023 0.0942 'International Tables Vol C Tables 4.2.6.8 and 6.1.1.4'
Rh Rh -1.1178 0.9187 'International Tables Vol C Tables 4.2.6.8 and 6.1.1.4'

loop_
_geom_angle_atom_site_label_1
_geom_angle_atom_site_label_2
_geom_angle_atom_site_label_3
_geom_angle
_geom_angle_site_symmetry_1
_geom_angle_site_symmetry_3
C6 C1 C2 118.7(2) . .
C6 C1 P1 123.2(2) . .
C2 C1 P1 118.1(2) . .
C3 C2 C1 120.5(3) . .
C3 C2 H2 119.7 . .
C1 C2 H2 119.7 . .
C4 C3 C2 120.0(3) . .
C4 C3 H3 120.0 . .
C2 C3 H3 120.0 . .
C3 C4 C5 120.1(3) . .
C3 C4 H4 119.9 . .
C5 C4 H4 119.9 . .
C6 C5 C4 119.5(3) . .
C6 C5 H5 120.2 . .
C4 C5 H5 120.2 . .
C1 C6 C5 121.0(3) . .
C1 C6 H6 119.5 . .
C5 C6 H6 119.5 . .
C12 C7 C8 118.1(2) . .
C12 C7 P1 120.8(2) . .
C8 C7 P1 120.6(2) . .
C9 C8 C7 121.1(3) . .
C9 C8 H8 119.5 . .
C7 C8 H8 119.5 . .
C10 C9 C8 119.8(3) . .
C10 C9 H9 120.1 . .
C8 C9 H9 120.1 . .
C11 C10 C9 120.1(3) . .
C11 C10 H10 119.9 . .
C9 C10 H10 119.9 . .
C10 C11 C12 120.0(3) . .
C10 C11 H11 120.0 . .
C12 C11 H11 120.0 . .
C11 C12 C7 120.9(3) . .
C11 C12 H12 119.6 . .
C7 C12 H12 119.6 . .
C14 C13 C18 118.6(3) . .
C14 C13 P1 123.3(2) . .
C18 C13 P1 118.0(2) . .
C15 C14 C13 121.0(3) . .
C15 C14 H14 119.5 . .
C13 C14 H14 119.5 . .
C16 C15 C14 120.1(3) . .
C16 C15 H15 119.9 . .
C14 C15 H15 119.9 . .
C17 C16 C15 119.5(3) . .
C17 C16 H16 120.3 . .
C15 C16 H16 120.3 . .
C16 C17 C18 120.5(3) . .
C16 C17 H17 119.8 . .
C18 C17 H17 119.8 . .
C17 C18 C13 120.3(3) . .
C17 C18 H18 119.8 . .
C13 C18 H18 119.8 . .
C24 C19 C20 118.8(2) . .
C24 C19 P2 121.7(2) . .
C20 C19 P2 119.5(2) . .
C21 C20 C19 120.1(3) . .
C21 C20 H20 119.9 . .
C19 C20 H20 119.9 . .
C22 C21 C20 120.6(2) . .
C22 C21 H21 119.7 . .
C20 C21 H21 119.7 . .
C21 C22 C23 119.5(2) . .
C21 C22 H22 120.2 . .
C23 C22 H22 120.2 . .
C24 C23 C22 120.1(3) . .
C24 C23 H23 119.9 . .
C22 C23 H23 119.9 . .
C23 C24 C19 120.8(2) . .
C23 C24 H24 119.6 . .
C19 C24 H24 119.6 . .
C26 C25 C30 118.5(2) . .
C26 C25 P2 123.9(2) . .
C30 C25 P2 117.7(2) . .
C25 C26 C27 121.2(3) . .
C25 C26 H26 119.4 . .
C27 C26 H26 119.4 . .
C28 C27 C26 119.9(3) . .
C28 C27 H27 120.1 . .
C26 C27 H27 120.1 . .
C29 C28 C27 119.2(3) . .
C29 C28 H28 120.4 . .
C27 C28 H28 120.4 . .
C28 C29 C30 121.0(3) . .
C28 C29 H29 119.5 . .
C30 C29 H29 119.5 . .
C29 C30 C25 120.2(3) . .
C29 C30 H30 119.9 . .
C25 C30 H30 119.9 . .
C32 C31 C36 118.2(2) . .
C32 C31 P2 122.6(2) . .
C36 C31 P2 119.1(2) . .
C31 C32 C33 120.9(3) . .
C31 C32 H32 119.6 . .
C33 C32 H32 119.6 . .
C34 C33 C32 120.1(3) . .
C34 C33 H33 119.9 . .
C32 C33 H33 119.9 . .
C33 C34 C35 120.0(3) . .
C33 C34 H34 120.0 . .
C35 C34 H34 120.0 . .
C36 C35 C34 120.0(3) . .
C36 C35 H35 120.0 . .
C34 C35 H35 120.0 . .
C35 C36 C31 120.7(3) . .
C35 C36 H36 119.6 . .
C31 C36 H36 119.6 . .
C42 C37 C38 118.6(2) . .
C42 C37 C43 120.6(2) . .
C38 C37 C43 120.8(2) . .
C39 C38 C37 121.1(2) . .
C39 C38 H38 119.5 . .
C37 C38 H38 119.5 . .
C38 C39 C40 119.8(3) . .
C38 C39 H39 120.1 . .
C40 C39 H39 120.1 . .
C41 C40 C39 119.4(2) . .
C41 C40 H40 120.3 . .
C39 C40 H40 120.3 . .
C42 C41 C40 121.1(2) . .
C42 C41 H41 119.4 . .
C40 C41 H41 119.4 . .
C41 C42 C37 120.0(2) . .
C41 C42 H42 120.0 . .
C37 C42 H42 120.0 . .
C44 C43 C37 158.0(2) . .
C44 C43 Rh1 72.66(15) . .
C37 C43 Rh1 129.36(17) . .
C43 C44 C45 154.9(2) . .
C43 C44 Rh1 72.25(15) . .
C45 C44 Rh1 132.87(18) . .
C46 C45 C50 118.7(2) . .
C46 C45 C44 122.3(2) . .
C50 C45 C44 119.0(2) . .
C47 C46 C45 120.3(2) . .
C47 C46 H46 119.9 . .
C45 C46 H46 119.9 . .
C48 C47 C46 120.3(3) . .
C48 C47 H47 119.8 . .
C46 C47 H47 119.8 . .
C49 C48 C47 119.8(3) . .
C49 C48 H48 120.1 . .
C47 C48 H48 120.1 . .
C50 C49 C48 120.5(3) . .
C50 C49 H49 119.8 . .
C48 C49 H49 119.8 . .
C49 C50 C45 120.4(3) . .
C49 C50 H50 119.8 . .
C45 C50 H50 119.8 . .
C52 C51 C56 118.3(3) . .
C52 C51 P3 119.2(2) . .
C56 C51 P3 122.4(2) . .
C53 C52 C51 120.5(3) . .
C53 C52 H52 119.8 . .
C51 C52 H52 119.8 . .
C54 C53 C52 120.6(3) . .
C54 C53 H53 119.7 . .
C52 C53 H53 119.7 . .
C53 C54 C55 119.4(3) . .
C53 C54 H54 120.3 . .
C55 C54 H54 120.3 . .
C54 C55 C56 120.4(3) . .
C54 C55 H55 119.8 . .
C56 C55 H55 119.8 . .
C55 C56 C51 120.8(3) . .
C55 C56 H56 119.6 . .
C51 C56 H56 119.6 . .
C62 C57 C58 118.6(2) . .
C62 C57 P3 121.9(2) . .
C58 C57 P3 119.1(2) . .
C59 C58 C57 120.8(3) . .
C59 C58 H58 119.6 . .
C57 C58 H58 119.6 . .
C60 C59 C58 120.3(3) . .
C60 C59 H59 119.9 . .
C58 C59 H59 119.9 . .
C61 C60 C59 119.2(3) . .
C61 C60 H60 120.4 . .
C59 C60 H60 120.4 . .
C60 C61 C62 120.9(3) . .
C60 C61 H61 119.6 . .
C62 C61 H61 119.6 . .
C61 C62 C57 120.2(3) . .
C61 C62 H62 119.9 . .
C57 C62 H62 119.9 . .
C64 C63 C68 118.6(3) . .
C64 C63 P3 122.9(2) . .
C68 C63 P3 118.4(2) . .
C65 C64 C63 120.7(3) . .
C65 C64 H64 119.6 . .
C63 C64 H64 119.6 . .
C64 C65 C66 120.1(3) . .
C64 C65 H65 119.9 . .
C66 C65 H65 119.9 . .
C67 C66 C65 119.6(3) . .
C67 C66 H66 120.2 . .
C65 C66 H66 120.2 . .
C66 C67 C68 120.2(3) . .
C66 C67 H67 119.9 . .
C68 C67 H67 119.9 . .
C67 C68 C63 120.7(3) . .
C67 C68 H68 119.7 . .
C63 C68 H68 119.7 . .
C70 C69 C74 118.9(2) . .
C70 C69 C75 121.6(2) . .
C74 C69 C75 119.4(2) . .
C71 C70 C69 120.7(2) . .
C71 C70 H70 119.7 . .
C69 C70 H70 119.7 . .
C70 C71 C72 120.1(3) . .
C70 C71 H71 119.9 . .
C72 C71 H71 119.9 . .
C71 C72 C73 119.5(3) . .
C71 C72 H72 120.3 . .
C73 C72 H72 120.3 . .
C74 C73 C72 120.6(3) . .
C74 C73 H73 119.7 . .
C72 C73 H73 119.7 . .
C73 C74 C69 120.2(3) . .
C73 C74 H74 119.9 . .
C69 C74 H74 119.9 . .
C75 C75 C69 156.18(14) 2 .
C75 C75 Rh2 72.43(7) 2 .
C69 C75 Rh2 131.37(18) . .
C81 C76 C77 118.7(2) . .
C81 C76 P4 122.05(19) . .
C77 C76 P4 119.2(2) . .
C78 C77 C76 120.4(3) . .
C78 C77 H77 119.8 . .
C76 C77 H77 119.8 . .
C79 C78 C77 120.4(3) . .
C79 C78 H78 119.8 . .
C77 C78 H78 119.8 . .
C78 C79 C80 119.9(3) . .
C78 C79 H79 120.1 . .
C80 C79 H79 120.1 . .
C81 C80 C79 119.9(3) . .
C81 C80 H80 120.1 . .
C79 C80 H80 120.1 . .
C80 C81 C76 120.8(2) . .
C80 C81 H81 119.6 . .
C76 C81 H81 119.6 . .
C83 C82 C87 118.2(2) . .
C83 C82 P4 122.5(2) . .
C87 C82 P4 119.0(2) . .
C82 C83 C84 120.6(3) . .
C82 C83 H83 119.7 . .
C84 C83 H83 119.7 . .
C85 C84 C83 120.4(3) . .
C85 C84 H84 119.8 . .
C83 C84 H84 119.8 . .
C84 C85 C86 119.2(3) . .
C84 C85 H85 120.4 . .
C86 C85 H85 120.4 . .
C87 C86 C85 120.7(3) . .
C87 C86 H86 119.6 . .
C85 C86 H86 119.6 . .
C86 C87 C82 120.8(3) . .
C86 C87 H87 119.6 . .
C82 C87 H87 119.6 . .
C89 C88 C93 118.4(2) . .
C89 C88 P4 122.5(2) . .
C93 C88 P4 119.1(2) . .
C90 C89 C88 120.8(3) . .
C90 C89 H89 119.6 . .
C88 C89 H89 119.6 . .
C91 C90 C89 120.0(3) . .
C91 C90 H90 120.0 . .
C89 C90 H90 120.0 . .
C90 C91 C92 119.7(3) . .
C90 C91 H91 120.1 . .
C92 C91 H91 120.1 . .
C93 C92 C91 120.3(3) . .
C93 C92 H92 119.8 . .
C91 C92 H92 119.8 . .
C92 C93 C88 120.8(3) . .
C92 C93 H93 119.6 . .
C88 C93 H93 119.6 . .
C99 C94 C95 118.7(3) . .
C99 C94 C100 119.8(2) . .
C95 C94 C100 121.3(2) . .
C96 C95 C94 120.3(3) . .
C96 C95 H95 119.8 . .
C94 C95 H95 119.8 . .
C95 C96 C97 120.4(3) . .
C95 C96 H96 119.8 . .
C97 C96 H96 119.8 . .
C98 C97 C96 119.5(3) . .
C98 C97 H97 120.3 . .
C96 C97 H97 120.3 . .
C97 C98 C99 120.7(3) . .
C97 C98 H98 119.6 . .
C99 C98 H98 119.6 . .
C98 C99 C94 120.3(3) . .
C98 C99 H99 119.9 . .
C94 C99 H99 119.9 . .
C100 C100 C94 155.84(14) 2_655 .
C100 C100 Rh3 72.21(7) 2_655 .
C94 C100 Rh3 131.91(18) . .
C13 P1 C1 103.26(12) . .
C13 P1 C7 102.10(12) . .
C1 P1 C7 104.41(12) . .
C13 P1 Rh1 116.65(9) . .
C1 P1 Rh1 114.35(9) . .
C7 P1 Rh1 114.42(9) . .
C19 P2 C25 103.23(12) . .
C19 P2 C31 102.64(12) . .
C25 P2 C31 103.15(12) . .
C19 P2 Rh1 116.59(9) . .
C25 P2 Rh1 113.46(9) . .
C31 P2 Rh1 115.98(9) . .
C63 P3 C51 103.45(12) . .
C63 P3 C57 103.25(12) . .
C51 P3 C57 102.94(12) . .
C63 P3 Rh2 114.44(9) . .
C51 P3 Rh2 117.02(9) . .
C57 P3 Rh2 114.04(9) . .
C76 P4 C88 102.79(11) . .
C76 P4 C82 102.83(12) . .
C88 P4 C82 103.60(12) . .
C76 P4 Rh3 113.86(9) . .
C88 P4 Rh3 116.48(9) . .
C82 P4 Rh3 115.50(9) . .
C43 Rh1 C44 35.08(10) . .
C43 Rh1 P1 89.96(7) . .
C44 Rh1 P1 88.19(7) . .
C43 Rh1 Cl1 158.70(7) . .
C44 Rh1 Cl1 166.09(7) . .
P1 Rh1 Cl1 89.72(2) . .
C43 Rh1 P2 89.23(7) . .
C44 Rh1 P2 89.68(7) . .
P1 Rh1 P2 177.32(2) . .
Cl1 Rh1 P2 91.95(2) . .
C75 Rh2 C75 35.14(14) . 2
C75 Rh2 Cl2 162.43(7) . .
C75 Rh2 Cl2 162.43(7) 2 .
C75 Rh2 P3 89.65(7) . .
C75 Rh2 P3 90.37(7) 2 .
Cl2 Rh2 P3 89.986(17) . .
C75 Rh2 P3 90.37(7) . 2
C75 Rh2 P3 89.65(7) 2 2
Cl2 Rh2 P3 89.986(17) . 2
P3 Rh2 P3 179.97(4) . 2
C100 Rh3 C100 35.58(14) . 2_655
C100 Rh3 Cl3 162.21(7) . .
C100 Rh3 Cl3 162.21(7) 2_655 .
C100 Rh3 P4 91.24(7) . .
C100 Rh3 P4 88.63(7) 2_655 .
Cl3 Rh3 P4 90.068(17) . .
C100 Rh3 P4 88.63(7) . 2_655
C100 Rh3 P4 91.24(7) 2_655 2_655
Cl3 Rh3 P4 90.069(17) . 2_655
P4 Rh3 P4 179.86(3) . 2_655

loop_
_geom_bond_atom_site_label_1
_geom_bond_atom_site_label_2
_geom_bond_distance
_geom_bond_site_symmetry_2
C1 C6 1.386(4) .
C1 C2 1.393(4) .
C1 P1 1.832(3) .
C2 C3 1.389(4) .
C2 H2 0.9500 .
C3 C4 1.378(4) .
C3 H3 0.9500 .
C4 C5 1.390(4) .
C4 H4 0.9500 .
C5 C6 1.388(4) .
C5 H5 0.9500 .
C6 H6 0.9500 .
C7 C12 1.393(4) .
C7 C8 1.394(4) .
C7 P1 1.836(3) .
C8 C9 1.390(4) .
C8 H8 0.9500 .
C9 C10 1.380(4) .
C9 H9 0.9500 .
C10 C11 1.379(4) .
C10 H10 0.9500 .
C11 C12 1.392(4) .
C11 H11 0.9500 .
C12 H12 0.9500 .
C13 C14 1.386(4) .
C13 C18 1.390(4) .
C13 P1 1.831(3) .
C14 C15 1.384(4) .
C14 H14 0.9500 .
C15 C16 1.381(4) .
C15 H15 0.9500 .
C16 C17 1.379(5) .
C16 H16 0.9500 .
C17 C18 1.389(4) .
C17 H17 0.9500 .
C18 H18 0.9500 .
C19 C24 1.393(4) .
C19 C20 1.400(3) .
C19 P2 1.836(3) .
C20 C21 1.389(3) .
C20 H20 0.9500 .
C21 C22 1.378(4) .
C21 H21 0.9500 .
C22 C23 1.396(4) .
C22 H22 0.9500 .
C23 C24 1.380(4) .
C23 H23 0.9500 .
C24 H24 0.9500 .
C25 C26 1.388(4) .
C25 C30 1.396(4) .
C25 P2 1.836(3) .
C26 C27 1.389(4) .
C26 H26 0.9500 .
C27 C28 1.388(4) .
C27 H27 0.9500 .
C28 C29 1.381(4) .
C28 H28 0.9500 .
C29 C30 1.384(4) .
C29 H29 0.9500 .
C30 H30 0.9500 .
C31 C32 1.388(4) .
C31 C36 1.405(4) .
C31 P2 1.837(3) .
C32 C33 1.394(4) .
C32 H32 0.9500 .
C33 C34 1.376(4) .
C33 H33 0.9500 .
C34 C35 1.387(4) .
C34 H34 0.9500 .
C35 C36 1.384(4) .
C35 H35 0.9500 .
C36 H36 0.9500 .
C37 C42 1.398(3) .
C37 C38 1.403(3) .
C37 C43 1.445(3) .
C38 C39 1.376(4) .
C38 H38 0.9500 .
C39 C40 1.393(4) .
C39 H39 0.9500 .
C40 C41 1.388(4) .
C40 H40 0.9500 .
C41 C42 1.377(4) .
C41 H41 0.9500 .
C42 H42 0.9500 .
C43 C44 1.249(3) .
C43 Rh1 2.069(2) .
C44 C45 1.445(3) .
C44 Rh1 2.074(2) .
C45 C46 1.397(3) .
C45 C50 1.397(3) .
C46 C47 1.383(4) .
C46 H46 0.9500 .
C47 C48 1.380(4) .
C47 H47 0.9500 .
C48 C49 1.380(4) .
C48 H48 0.9500 .
C49 C50 1.379(4) .
C49 H49 0.9500 .
C50 H50 0.9500 .
C51 C52 1.394(4) .
C51 C56 1.396(4) .
C51 P3 1.834(3) .
C52 C53 1.392(4) .
C52 H52 0.9500 .
C53 C54 1.381(4) .
C53 H53 0.9500 .
C54 C55 1.384(4) .
C54 H54 0.9500 .
C55 C56 1.386(4) .
C55 H55 0.9500 .
C56 H56 0.9500 .
C57 C62 1.387(4) .
C57 C58 1.392(3) .
C57 P3 1.836(3) .
C58 C59 1.384(4) .
C58 H58 0.9500 .
C59 C60 1.381(4) .
C59 H59 0.9500 .
C60 C61 1.379(4) .
C60 H60 0.9500 .
C61 C62 1.386(4) .
C61 H61 0.9500 .
C62 H62 0.9500 .
C63 C64 1.389(4) .
C63 C68 1.395(4) .
C63 P3 1.830(3) .
C64 C65 1.384(4) .
C64 H64 0.9500 .
C65 C66 1.389(4) .
C65 H65 0.9500 .
C66 C67 1.383(4) .
C66 H66 0.9500 .
C67 C68 1.384(4) .
C67 H67 0.9500 .
C68 H68 0.9500 .
C69 C70 1.393(3) .
C69 C74 1.398(3) .
C69 C75 1.447(3) .
C70 C71 1.385(4) .
C70 H70 0.9500 .
C71 C72 1.386(4) .
C71 H71 0.9500 .
C72 C73 1.389(4) .
C72 H72 0.9500 .
C73 C74 1.380(4) .
C73 H73 0.9500 .
C74 H74 0.9500 .
C75 C75 1.253(5) 2
C75 Rh2 2.075(2) .
C76 C81 1.392(4) .
C76 C77 1.395(3) .
C76 P4 1.833(3) .
C77 C78 1.392(4) .
C77 H77 0.9500 .
C78 C79 1.375(4) .
C78 H78 0.9500 .
C79 C80 1.392(4) .
C79 H79 0.9500 .
C80 C81 1.386(4) .
C80 H80 0.9500 .
C81 H81 0.9500 .
C82 C83 1.384(4) .
C82 C87 1.409(4) .
C82 P4 1.838(3) .
C83 C84 1.399(4) .
C83 H83 0.9500 .
C84 C85 1.381(4) .
C84 H84 0.9500 .
C85 C86 1.388(4) .
C85 H85 0.9500 .
C86 C87 1.373(4) .
C86 H86 0.9500 .
C87 H87 0.9500 .
C88 C89 1.395(4) .
C88 C93 1.395(4) .
C88 P4 1.837(3) .
C89 C90 1.393(4) .
C89 H89 0.9500 .
C90 C91 1.384(4) .
C90 H90 0.9500 .
C91 C92 1.386(4) .
C91 H91 0.9500 .
C92 C93 1.385(4) .
C92 H92 0.9500 .
C93 H93 0.9500 .
C94 C99 1.389(4) .
C94 C95 1.396(4) .
C94 C100 1.440(3) .
C95 C96 1.379(4) .
C95 H95 0.9500 .
C96 C97 1.383(5) .
C96 H96 0.9500 .
C97 C98 1.374(4) .
C97 H97 0.9500 .
C98 C99 1.382(4) .
C98 H98 0.9500 .
C99 H99 0.9500 .
C100 C100 1.266(5) 2_655
C100 Rh3 2.072(2) .
Cl1 Rh1 2.3429(6) .
Cl2 Rh2 2.3260(10) .
Cl3 Rh3 2.3410(9) .
P1 Rh1 2.3307(7) .
P2 Rh1 2.3445(7) .
P3 Rh2 2.3373(7) .
P4 Rh3 2.3423(7) .
Rh2 C75 2.075(2) 2
Rh2 P3 2.3374(7) 2
Rh3 C100 2.072(2) 2_655
Rh3 P4 2.3424(7) 2_655

loop_
_geom_torsion_atom_site_label_1
_geom_torsion_atom_site_label_2
_geom_torsion_atom_site_label_3
_geom_torsion_atom_site_label_4
_geom_torsion
_geom_torsion_site_symmetry_4
C6 C1 C2 C3 -0.4(4) .
P1 C1 C2 C3 -178.5(2) .
C1 C2 C3 C4 -1.8(4) .
C2 C3 C4 C5 2.4(4) .
C3 C4 C5 C6 -0.8(4) .
C2 C1 C6 C5 1.9(4) .
P1 C1 C6 C5 179.9(2) .
C4 C5 C6 C1 -1.3(4) .
C12 C7 C8 C9 -0.9(4) .
P1 C7 C8 C9 171.3(2) .
C7 C8 C9 C10 1.5(4) .
C8 C9 C10 C11 -1.3(5) .
C9 C10 C11 C12 0.6(5) .
C10 C11 C12 C7 0.0(5) .
C8 C7 C12 C11 0.1(4) .
P1 C7 C12 C11 -172.0(2) .
C18 C13 C14 C15 0.1(4) .
P1 C13 C14 C15 175.3(2) .
C13 C14 C15 C16 -0.9(4) .
C14 C15 C16 C17 -0.1(5) .
C15 C16 C17 C18 1.9(6) .
C16 C17 C18 C13 -2.7(6) .
C14 C13 C18 C17 1.7(5) .
P1 C13 C18 C17 -173.8(3) .
C24 C19 C20 C21 -1.2(4) .
P2 C19 C20 C21 176.51(19) .
C19 C20 C21 C22 -0.4(4) .
C20 C21 C22 C23 1.5(4) .
C21 C22 C23 C24 -1.0(4) .
C22 C23 C24 C19 -0.6(4) .
C20 C19 C24 C23 1.7(4) .
P2 C19 C24 C23 -176.0(2) .
C30 C25 C26 C27 -0.4(4) .
P2 C25 C26 C27 -179.5(2) .
C25 C26 C27 C28 0.5(4) .
C26 C27 C28 C29 0.3(5) .
C27 C28 C29 C30 -1.1(5) .
C28 C29 C30 C25 1.1(5) .
C26 C25 C30 C29 -0.4(4) .
P2 C25 C30 C29 178.8(2) .
C36 C31 C32 C33 -1.0(4) .
P2 C31 C32 C33 174.8(2) .
C31 C32 C33 C34 -0.8(4) .
C32 C33 C34 C35 1.3(4) .
C33 C34 C35 C36 0.1(4) .
C34 C35 C36 C31 -1.9(4) .
C32 C31 C36 C35 2.4(4) .
P2 C31 C36 C35 -173.6(2) .
C42 C37 C38 C39 0.7(4) .
C43 C37 C38 C39 -178.1(3) .
C37 C38 C39 C40 -0.4(4) .
C38 C39 C40 C41 -0.1(4) .
C39 C40 C41 C42 0.3(4) .
C40 C41 C42 C37 0.0(4) .
C38 C37 C42 C41 -0.5(4) .
C43 C37 C42 C41 178.3(3) .
C42 C37 C43 C44 -6.8(8) .
C38 C37 C43 C44 171.9(6) .
C42 C37 C43 Rh1 174.2(2) .
C38 C37 C43 Rh1 -7.0(4) .
C37 C43 C44 C45 0.7(12) .
Rh1 C44 C45 C46 0.2(4) .
C43 C44 C45 C50 0.5(8) .
Rh1 C44 C45 C50 -179.6(2) .
C50 C45 C46 C47 0.4(4) .
C44 C45 C46 C47 -179.4(3) .
C45 C46 C47 C48 -1.1(5) .
C46 C47 C48 C49 0.8(5) .
C47 C48 C49 C50 0.1(5) .
C48 C49 C50 C45 -0.8(5) .
C46 C45 C50 C49 0.5(4) .
C44 C45 C50 C49 -179.6(3) .
C56 C51 C52 C53 0.0(4) .
P3 C51 C52 C53 177.5(2) .
C51 C52 C53 C54 1.2(4) .
C52 C53 C54 C55 -1.2(4) .
C53 C54 C55 C56 -0.1(4) .
C54 C55 C56 C51 1.3(4) .
C52 C51 C56 C55 -1.2(4) .
P3 C51 C56 C55 -178.6(2) .
C62 C57 C58 C59 0.4(4) .
P3 C57 C58 C59 -172.2(2) .
C57 C58 C59 C60 -1.1(4) .
C58 C59 C60 C61 1.1(4) .
C59 C60 C61 C62 -0.4(5) .
C60 C61 C62 C57 -0.2(5) .
C58 C57 C62 C61 0.2(4) .
P3 C57 C62 C61 172.6(2) .
C68 C63 C64 C65 1.6(4) .
P3 C63 C64 C65 -175.6(2) .
C63 C64 C65 C66 -0.9(4) .
C64 C65 C66 C67 -0.1(5) .
C65 C66 C67 C68 0.5(5) .
C66 C67 C68 C63 0.2(5) .
C64 C63 C68 C67 -1.2(5) .
P3 C63 C68 C67 176.1(3) .
C74 C69 C70 C71 -1.6(4) .
C75 C69 C70 C71 174.6(3) .
C69 C70 C71 C72 0.7(4) .
C70 C71 C72 C73 0.3(4) .
C71 C72 C73 C74 -0.5(5) .
C72 C73 C74 C69 -0.3(4) .
C70 C69 C74 C73 1.4(4) .
C75 C69 C74 C73 -174.9(3) .
C70 C69 C75 C75 -165.6(8) 2
C74 C69 C75 C75 10.5(10) 2
C70 C69 C75 Rh2 11.4(4) .
C74 C69 C75 Rh2 -172.5(2) .
C81 C76 C77 C78 -0.3(4) .
P4 C76 C77 C78 176.2(2) .
C76 C77 C78 C79 -0.5(4) .
C77 C78 C79 C80 1.1(4) .
C78 C79 C80 C81 -1.0(4) .
C79 C80 C81 C76 0.2(4) .
C77 C76 C81 C80 0.4(4) .
P4 C76 C81 C80 -176.0(2) .
C87 C82 C83 C84 -0.7(4) .
P4 C82 C83 C84 173.5(2) .
C82 C83 C84 C85 -0.9(4) .
C83 C84 C85 C86 1.3(4) .
C84 C85 C86 C87 0.1(4) .
C85 C86 C87 C82 -1.8(4) .
C83 C82 C87 C86 2.1(4) .
P4 C82 C87 C86 -172.4(2) .
C93 C88 C89 C90 0.3(4) .
P4 C88 C89 C90 -178.1(2) .
C88 C89 C90 C91 0.3(5) .
C89 C90 C91 C92 -0.2(5) .
C90 C91 C92 C93 -0.6(5) .
C91 C92 C93 C88 1.3(4) .
C89 C88 C93 C92 -1.1(4) .
P4 C88 C93 C92 177.3(2) .
C99 C94 C95 C96 0.2(5) .
C100 C94 C95 C96 176.3(3) .
C94 C95 C96 C97 -0.2(5) .
C95 C96 C97 C98 -0.7(5) .
C96 C97 C98 C99 1.6(5) .
C97 C98 C99 C94 -1.6(5) .
C95 C94 C99 C98 0.6(5) .
C100 C94 C99 C98 -175.5(3) .
C99 C94 C100 C100 6.7(10) 2_655
C95 C94 C100 C100 -169.3(8) 2_655
C99 C94 C100 Rh3 -176.9(2) .
C95 C94 C100 Rh3 7.1(4) .
